data_2003776
loop_
_publ_author_name
'Thornton-Pett, M.'
'Kennedy, J. D.'
'Breen, S. P.'
'Spalding, T. R.'

_publ_section_title
<i>exo</i>-2,7,11-\m~3~-[Dihydro(triphenylphosphine)cuprio-2<i>Cu</i>,7<i>H</i>,11<i>H</i>]-2-triphenylphosphine-<i>closo</i>-1,2-selenacupradodecaborane(8)
_journal_issue 8
_journal_name_full 'Acta Crystallographica Section C'
_journal_page_first 1496
_journal_page_last 1498
_journal_paper_doi 10.1107/S0108270194012011
_journal_volume 51
_journal_year 1995
_chemical_formula_sum 'C36 H40 B10 Cu2 P2 Se'
_chemical_formula_weight 848.76
_chemical_name_systematic
;
1-triphenylphosphine-\m^3^-(2,7,11)-triphenylphosphinecupradihydrido-closo-
1,2-selenacupraoctahydrododecaborane
;
_space_group_IT_number 2
_symmetry_cell_setting triclinic
_symmetry_space_group_name_Hall '-P 1'
_symmetry_space_group_name_H-M 'P -1'
_audit_creation_method SHELXL
_cell_angle_alpha 89.416(8)
_cell_angle_beta 81.601(8)
_cell_angle_gamma 75.202(8)
_cell_formula_units_Z 2
_cell_length_a 12.0905(15)
_cell_length_b 12.0619(13)
_cell_length_c 13.970(2)
_cell_measurement_reflns_used 32
_cell_measurement_temperature 200.0(10)
_cell_measurement_theta_max 15
_cell_measurement_theta_min 12.5
_cell_volume 1947.8(4)
_computing_cell_refinement DIF4
_computing_data_collection 'DIF4 (Stoe & Cie, 1988a)'
_computing_data_reduction 'REDU4 (Stoe & Cie, 1988b)'
_computing_molecular_graphics 'ORTEPII (Johnson, 1976)'
_computing_publication_material SHELXL93
_computing_structure_refinement 'SHELXL93 (Sheldrick, 1995)'
_computing_structure_solution 'SHELX90 (Sheldrick, 1990)'
_diffrn_ambient_temperature 200.0(10)
_diffrn_measurement_device 'Stoe STADI4'
_diffrn_measurement_method \w/\q
_diffrn_radiation_monochromator graphite
_diffrn_radiation_source 'fine-focus sealed tube'
_diffrn_radiation_type MoK\a
_diffrn_radiation_wavelength 0.71069
_diffrn_reflns_av_R_equivalents 0.0000
_diffrn_reflns_av_sigmaI/netI 0.0118
_diffrn_reflns_limit_h_max 9
_diffrn_reflns_limit_h_min -14
_diffrn_reflns_limit_k_max 14
_diffrn_reflns_limit_k_min -14
_diffrn_reflns_limit_l_max 16
_diffrn_reflns_limit_l_min 0
_diffrn_reflns_number 6076
_diffrn_reflns_theta_max 24.99
_diffrn_reflns_theta_min 1.75
_diffrn_standards_decay_% 0
_diffrn_standards_interval_time 60
_diffrn_standards_number 3
_exptl_absorpt_coefficient_mu 2.135
_exptl_absorpt_correction_T_max 0.4857
_exptl_absorpt_correction_T_min 0.3350
_exptl_absorpt_correction_type 'empirical - \y scans for 8 reflections'
_exptl_crystal_colour 'pale brown'
_exptl_crystal_density_diffrn 1.447
_exptl_crystal_description prism
_exptl_crystal_F_000 856
_exptl_crystal_size_max 0.6
_exptl_crystal_size_mid 0.5
_exptl_crystal_size_min 0.2
_refine_diff_density_max 0.255
_refine_diff_density_min -0.668
_refine_ls_extinction_method none
_refine_ls_goodness_of_fit_all 1.090
_refine_ls_goodness_of_fit_obs 1.115
_refine_ls_matrix_type full
_refine_ls_number_parameters 501
_refine_ls_number_reflns 6076
_refine_ls_number_restraints 48
_refine_ls_restrained_S_all 1.087
_refine_ls_restrained_S_obs 1.111
_refine_ls_R_factor_all 0.0307
_refine_ls_R_factor_obs 0.0246
_refine_ls_shift/esd_max -0.001
_refine_ls_shift/esd_mean 0.000
_refine_ls_structure_factor_coef Fsqd
_refine_ls_weighting_scheme
;calc w = 1/[\s^2^(F~o~^2^) + (0.0345P)^2^ + 1.3887P]
where P = (F~o~^2^ + 2F~c~^2^)/3
;
_refine_ls_wR_factor_all 0.0670
_refine_ls_wR_factor_obs 0.0641
_reflns_number_observed 5379
_reflns_number_total 6076
_reflns_observed_criterion >2sigma(I)
_cod_data_source_file fg1040.cif
_cod_data_source_block trs9
_cod_original_formula_sum 'C36 H40 B10 Cu2 P2 Se1'
_cod_database_code 2003776

loop_
_symmetry_equiv_pos_as_xyz
'x, y, z'
'-x, -y, -z'

loop_
_atom_site_aniso_label
_atom_site_aniso_U_11
_atom_site_aniso_U_12
_atom_site_aniso_U_13
_atom_site_aniso_U_22
_atom_site_aniso_U_23
_atom_site_aniso_U_33
Se1 0.0325(2) -0.01599(11) -0.01200(10) 0.03947(14) 0.00443(10) 0.02367(12)
Cu2 0.0217(2) -0.01042(12) -0.00426(11) 0.02722(15) 0.00531(11) 0.02335(14)
Cu3 0.0335(2) -0.01681(13) -0.01019(13) 0.0320(2) -0.00073(12) 0.0309(2)
P1 0.0172(3) -0.0051(2) -0.0028(2) 0.0201(3) 0.0034(2) 0.0235(3)
P2 0.0244(4) -0.0087(2) -0.0047(2) 0.0253(3) -0.0018(2) 0.0231(3)
B3 0.020(2) -0.0046(11) -0.0079(12) 0.0248(13) 0.0098(11) 0.0380(15)
B4 0.022(2) -0.0128(12) -0.0096(13) 0.0355(15) 0.0075(12) 0.039(2)
B5 0.037(2) -0.0142(12) -0.0129(12) 0.0258(13) 0.0046(11) 0.0317(14)
B6 0.019(2) -0.0027(10) -0.0143(11) 0.0170(11) 0.0003(10) 0.0300(13)
B7 0.0203(15) -0.0047(10) -0.0022(11) 0.0230(12) 0.0027(10) 0.0281(13)
B8 0.023(2) -0.0095(12) 0.0006(12) 0.0316(14) 0.0016(12) 0.0367(15)
B9 0.032(2) -0.0174(13) -0.0066(12) 0.0334(14) 0.0082(11) 0.0308(14)
B10 0.035(2) -0.0106(12) -0.0153(12) 0.0230(13) 0.0070(10) 0.0309(14)
B11 0.021(2) -0.0083(10) -0.0101(11) 0.0224(12) 0.0027(10) 0.0258(12)
B12 0.034(2) -0.0142(12) -0.0050(12) 0.0312(14) 0.0039(10) 0.0230(13)
C111 0.0186(13) -0.0045(9) -0.0035(9) 0.0231(11) 0.0014(8) 0.0215(10)
C112 0.025(2) -0.0070(10) -0.0098(12) 0.0263(12) 0.0089(11) 0.0479(15)
C113 0.028(2) -0.0019(11) -0.0168(13) 0.0324(13) 0.0068(11) 0.053(2)
C114 0.0227(15) -0.0088(11) -0.0115(12) 0.0385(14) -0.0016(11) 0.0465(15)
C115 0.032(2) -0.0166(12) -0.0157(13) 0.0338(14) 0.0082(12) 0.055(2)
C116 0.026(2) -0.0078(10) -0.0141(11) 0.0258(12) 0.0067(10) 0.0395(14)
C121 0.0170(13) -0.0058(9) -0.0069(9) 0.0222(11) 0.0018(9) 0.0280(11)
C122 0.0195(13) -0.0051(10) -0.0029(10) 0.0274(12) 0.0043(9) 0.0321(12)
C123 0.0255(15) -0.0077(10) -0.0112(11) 0.0259(12) 0.0094(10) 0.0406(14)
C124 0.029(2) -0.0012(10) -0.0132(11) 0.0216(11) -0.0023(10) 0.0450(15)
C125 0.031(2) 0.0020(11) -0.0040(11) 0.0312(13) -0.0077(10) 0.0359(13)
C126 0.0285(15) -0.0049(10) -0.0061(10) 0.0310(12) 0.0009(9) 0.0258(12)
C131 0.0214(14) -0.0049(9) -0.0046(10) 0.0168(10) 0.0031(8) 0.0266(11)
C132 0.024(2) -0.0077(10) -0.0063(11) 0.0299(12) 0.0012(10) 0.0354(13)
C133 0.041(2) -0.0152(12) -0.0191(12) 0.0353(13) 0.0043(11) 0.0368(14)
C134 0.058(2) -0.0186(13) -0.0048(13) 0.0387(14) -0.0004(11) 0.0272(13)
C135 0.037(2) -0.0091(11) 0.0067(12) 0.0337(13) -0.0032(10) 0.0333(13)
C136 0.0239(14) -0.0062(10) -0.0004(10) 0.0236(11) -0.0007(9) 0.0316(12)
C211 0.0272(14) -0.0102(10) -0.0037(10) 0.0283(12) 0.0011(9) 0.0224(11)
C212 0.032(2) -0.0052(12) -0.0073(11) 0.0429(14) -0.0070(11) 0.0267(12)
C213 0.039(2) -0.0126(14) -0.0134(12) 0.059(2) -0.0034(12) 0.0262(13)
C214 0.030(2) -0.0040(13) -0.0150(12) 0.053(2) 0.0041(13) 0.043(2)
C215 0.035(2) 0.0063(14) -0.016(2) 0.049(2) -0.0205(15) 0.066(2)
C216 0.037(2) -0.0023(13) -0.0147(13) 0.0421(15) -0.0186(12) 0.047(2)
C221 0.0279(15) -0.0007(11) -0.0040(10) 0.0338(13) 0.0007(10) 0.0276(12)
C222 0.038(2) -0.0091(13) -0.0006(12) 0.048(2) 0.0074(12) 0.0371(14)
C223 0.047(2) 0.001(2) 0.014(2) 0.073(2) 0.017(2) 0.047(2)
C224 0.071(3) 0.020(2) 0.024(2) 0.066(2) 0.004(2) 0.045(2)
C225 0.094(3) 0.008(2) 0.012(2) 0.040(2) -0.0118(15) 0.052(2)
C226 0.058(2) -0.0083(14) 0.0038(14) 0.0382(15) -0.0095(12) 0.041(2)
C231 0.034(2) -0.0114(11) -0.0059(10) 0.0267(12) -0.0030(9) 0.0222(11)
C232 0.038(2) -0.0182(13) -0.0040(12) 0.047(2) 0.0050(11) 0.0324(13)
C233 0.053(2) -0.035(2) -0.0014(14) 0.060(2) 0.0042(14) 0.043(2)
C234 0.083(3) -0.029(2) -0.0035(15) 0.0375(15) 0.0060(12) 0.0340(14)
C235 0.070(2) -0.0112(15) -0.020(2) 0.0368(15) 0.0115(12) 0.045(2)
C236 0.043(2) -0.0146(13) -0.0164(13) 0.0401(15) 0.0063(12) 0.043(2)

loop_
_atom_site_label
_atom_site_occupancy
_atom_site_fract_x
_atom_site_fract_y
_atom_site_fract_z
_atom_site_U_iso_or_equiv
_atom_site_thermal_displace_type
_atom_site_calc_flag
_atom_site_refinement_flags
_atom_site_type_symbol
Se1 1 0.09685(2) 0.01501(2) 0.08437(2) 0.0298(2) Uani d . Se
Cu2 1 0.20589(2) 0.13230(2) 0.14398(2) 0.0233(2) Uani d . Cu
Cu3 1 0.25974(3) 0.19226(2) 0.30948(2) 0.0300(2) Uani d . Cu
P1 1 0.29354(5) 0.23162(5) 0.04130(4) 0.0202(3) Uani d . P
P2 1 0.33700(5) 0.30664(5) 0.38421(4) 0.0237(4) Uani d . P
B3 1 0.0119(2) 0.1605(2) 0.1833(2) 0.028(2) Uani d . B
B4 1 -0.0430(3) 0.0285(2) 0.2011(2) 0.031(2) Uani d . B
B5 1 0.0861(3) -0.1043(2) 0.1971(2) 0.030(2) Uani d . B
B6 1 0.2270(2) -0.0587(2) 0.1737(2) 0.021(2) Uani d . B
B7 1 0.0926(2) 0.1638(2) 0.2788(2) 0.0241(15) Uani d . B
B8 1 -0.0349(3) 0.1138(2) 0.2991(2) 0.030(2) Uani d . B
B9 1 0.0049(3) -0.0389(2) 0.3055(2) 0.030(2) Uani d . B
B10 1 0.1587(3) -0.0852(2) 0.2921(2) 0.028(2) Uani d . B
B11 1 0.2166(2) 0.0363(2) 0.2738(2) 0.022(2) Uani d . B
B12 1 0.0859(3) 0.0456(2) 0.3557(2) 0.028(2) Uani d . B
H3 1 -0.0361(22) 0.2258(22) 0.1508(18) 0.032(7) Uiso d . H
H4 1 -0.1193(25) 0.0225(21) 0.1752(18) 0.035(7) Uiso d . H
H5 1 0.0778(24) -0.1835(23) 0.1677(19) 0.042(8) Uiso d . H
H6 1 0.2872(25) -0.1101(23) 0.1407(20) 0.037(7) Uiso d . H
H7 1 0.0898(23) 0.2429(22) 0.3189(19) 0.035(7) Uiso d . H
H8 1 -0.1176(25) 0.1667(23) 0.3379(20) 0.042(7) Uiso d . H
H9 1 -0.0500(22) -0.0855(21) 0.3494(18) 0.032(7) Uiso d . H
H10 1 0.2053(22) -0.1611(22) 0.3261(18) 0.033(7) Uiso d . H
H11 1 0.2939(23) 0.0332(21) 0.3113(18) 0.031(7) Uiso d . H
H12 1 0.0866(23) 0.0553(21) 0.4342(19) 0.034(7) Uiso d . H
C111 1 0.4358(2) 0.2347(2) 0.06729(15) 0.0212(13) Uani d D C
C112 1 0.5019(2) 0.1361(2) 0.1042(2) 0.033(2) Uani d D C
H112 1 0.4699 0.0737 0.1194 0.0454(15) Uiso calc R H
C113 1 0.6139(2) 0.1292(2) 0.1185(2) 0.038(2) Uani d D C
H113 1 0.6581 0.0619 0.1425 0.0454(15) Uiso calc R H
C114 1 0.6614(2) 0.2206(2) 0.0978(2) 0.0351(15) Uani d D C
H114 1 0.7377 0.2160 0.1078 0.0454(15) Uiso calc R H
C115 1 0.5959(2) 0.3192(2) 0.0620(2) 0.038(2) Uani d D C
H115 1 0.6281 0.3817 0.0475 0.0454(15) Uiso calc R H
C116 1 0.4839(2) 0.3269(2) 0.0476(2) 0.029(2) Uani d D C
H116 1 0.4398 0.3949 0.0243 0.0454(15) Uiso calc R H
C121 1 0.2127(2) 0.3811(2) 0.03352(15) 0.0219(13) Uani d D C
C122 1 0.2325(2) 0.4447(2) -0.0482(2) 0.0266(13) Uani d D C
H122 1 0.2894 0.4110 -0.1003 0.0454(15) Uiso calc R H
C123 1 0.1689(2) 0.5572(2) -0.0531(2) 0.0299(15) Uani d D C
H123 1 0.1820 0.5992 -0.1088 0.0454(15) Uiso calc R H
C124 1 0.0864(2) 0.6077(2) 0.0236(2) 0.032(2) Uani d D C
H124 1 0.0447 0.6847 0.0208 0.0454(15) Uiso calc R H
C125 1 0.0651(2) 0.5455(2) 0.1044(2) 0.035(2) Uani d D C
H125 1 0.0084 0.5798 0.1564 0.0454(15) Uiso calc R H
C126 1 0.1273(2) 0.4319(2) 0.1092(2) 0.0287(15) Uani d D C
H126 1 0.1115 0.3892 0.1638 0.0454(15) Uiso calc R H
C131 1 0.3205(2) 0.1884(2) -0.0867(2) 0.0215(14) Uani d D C
C132 1 0.2256(2) 0.1909(2) -0.1333(2) 0.030(2) Uani d D C
H132 1 0.1514 0.2040 -0.0969 0.0454(15) Uiso calc R H
C133 1 0.2393(3) 0.1742(2) -0.2324(2) 0.035(2) Uani d D C
H133 1 0.1746 0.1771 -0.2633 0.0454(15) Uiso calc R H
C134 1 0.3486(2) 0.1533(2) -0.2860(2) 0.040(2) Uani d D C
H134 1 0.3578 0.1444 -0.3537 0.0454(15) Uiso calc R H
C135 1 0.4436(2) 0.1455(2) -0.2407(2) 0.036(2) Uani d D C
H135 1 0.5179 0.1280 -0.2772 0.0454(15) Uiso calc R H
C136 1 0.4303(2) 0.1633(2) -0.1410(2) 0.0267(14) Uani d D C
H136 1 0.4956 0.1584 -0.1104 0.0454(15) Uiso calc R H
C211 1 0.4669(2) 0.2387(2) 0.43514(15) 0.0254(14) Uani d D C
C212 1 0.4983(2) 0.2862(2) 0.5143(2) 0.035(2) Uani d D C
H212 1 0.4469 0.3502 0.5482 0.0454(15) Uiso calc R H
C213 1 0.6044(2) 0.2399(2) 0.5430(2) 0.041(2) Uani d D C
H213 1 0.6247 0.2725 0.5965 0.0454(15) Uiso calc R H
C214 1 0.6812(3) 0.1461(2) 0.4939(2) 0.042(2) Uani d D C
H214 1 0.7534 0.1147 0.5138 0.0454(15) Uiso calc R H
C215 1 0.6509(3) 0.0989(3) 0.4155(2) 0.052(2) Uani d D C
H215 1 0.7033 0.0358 0.3811 0.0454(15) Uiso calc R H
C216 1 0.5441(2) 0.1437(2) 0.3870(2) 0.042(2) Uani d D C
H216 1 0.5235 0.1094 0.3345 0.0454(15) Uiso calc R H
C221 1 0.2320(2) 0.3822(2) 0.4844(2) 0.0311(15) Uani d D C
C222 1 0.1495(2) 0.3287(2) 0.5288(2) 0.042(2) Uani d D C
H222 1 0.1501 0.2547 0.5078 0.0454(15) Uiso calc R H
C223 1 0.0665(3) 0.3845(3) 0.6039(2) 0.061(2) Uani d D C
H223 1 0.0110 0.3482 0.6342 0.0454(15) Uiso calc R H
C224 1 0.0654(3) 0.4924(3) 0.6339(2) 0.071(3) Uani d D C
H224 1 0.0082 0.5303 0.6842 0.0454(15) Uiso calc R H
C225 1 0.1466(3) 0.5458(3) 0.5914(2) 0.069(3) Uani d D C
H225 1 0.1457 0.6195 0.6134 0.0454(15) Uiso calc R H
C226 1 0.2301(3) 0.4916(2) 0.5163(2) 0.048(2) Uani d D C
H226 1 0.2854 0.5286 0.4868 0.0454(15) Uiso calc R H
C231 1 0.3783(2) 0.4221(2) 0.3141(2) 0.027(2) Uani d D C
C232 1 0.4871(2) 0.4417(2) 0.3065(2) 0.038(2) Uani d D C
H232 1 0.5449 0.3930 0.3367 0.0454(15) Uiso calc R H
C233 1 0.5108(3) 0.5337(3) 0.2539(2) 0.049(2) Uani d D C
H233 1 0.5843 0.5477 0.2498 0.0454(15) Uiso calc R H
C234 1 0.4278(3) 0.6041(2) 0.2083(2) 0.050(3) Uani d D C
H234 1 0.4447 0.6657 0.1725 0.0454(15) Uiso calc R H
C235 1 0.3200(3) 0.5849(2) 0.2148(2) 0.050(2) Uani d D C
H235 1 0.2631 0.6333 0.1835 0.0454(15) Uiso calc R H
C236 1 0.2951(3) 0.4944(2) 0.2674(2) 0.041(2) Uani d D C
H236 1 0.2211 0.4817 0.2717 0.0454(15) Uiso calc R H

loop_
_atom_type_symbol
_atom_type_description
_atom_type_scat_source
_atom_type_scat_dispersion_real
_atom_type_scat_dispersion_imag
C C 'International Tables Vol C Tables 4.2.6.8 and 6.1.1.4' 0.0033 0.0016
H H 'International Tables Vol C Tables 4.2.6.8 and 6.1.1.4' 0.0000 0.0000
Cu Cu 'International Tables Vol C Tables 4.2.6.8 and 6.1.1.4' 0.3201 1.2651
B B 'International Tables Vol C Tables 4.2.6.8 and 6.1.1.4' 0.0013 0.0007
P P 'International Tables Vol C Tables 4.2.6.8 and 6.1.1.4' 0.1023 0.0942
Se Se 'International Tables Vol C Tables 4.2.6.8 and 6.1.1.4' -0.0929 2.2259

loop_
_geom_angle_atom_site_label_1
_geom_angle_atom_site_label_2
_geom_angle_atom_site_label_3
_geom_angle
_geom_angle_publ_flag
B5 Se1 B4 53.43(11) ?
B5 Se1 B6 52.63(11) ?
B4 Se1 B6 93.31(11) ?
B5 Se1 B3 91.86(10) ?
B4 Se1 B3 51.40(10) ?
B6 Se1 B3 94.55(10) ?
B5 Se1 Cu2 102.78(8) ?
B4 Se1 Cu2 101.97(9) ?
B6 Se1 Cu2 60.23(7) ?
B3 Se1 Cu2 59.19(8) ?
B7 Cu2 B11 51.12(10) ?
B7 Cu2 P1 137.00(7) ?
B11 Cu2 P1 144.82(8) ?
B7 Cu2 B3 47.31(11) ?
B11 Cu2 B3 85.35(10) ?
P1 Cu2 B3 125.98(7) ?
B7 Cu2 B6 86.12(10) ?
B11 Cu2 B6 47.35(9) ?
P1 Cu2 B6 135.56(7) ?
B3 Cu2 B6 88.73(10) ?
B7 Cu2 Se1 91.81(8) yes
B11 Cu2 Se1 90.89(7) yes
P1 Cu2 Se1 118.84(2) yes
B3 Cu2 Se1 55.75(7) ?
B6 Cu2 Se1 54.79(7) ?
B7 Cu2 Cu3 54.44(8) ?
B11 Cu2 Cu3 52.27(7) ?
P1 Cu2 Cu3 101.21(2) yes
B3 Cu2 Cu3 100.70(8) ?
B6 Cu2 Cu3 97.60(7) ?
Se1 Cu2 Cu3 139.94(2) yes
B11 Cu3 P2 158.30(7) ?
B11 Cu3 B7 49.70(10) ?
P2 Cu3 B7 144.02(7) ?
B11 Cu3 Cu2 51.80(7) ?
P2 Cu3 Cu2 146.88(2) ?
B7 Cu3 Cu2 51.05(7) ?
B11 Cu3 H7 77.8(8) ?
P2 Cu3 H7 114.6(8) ?
B7 Cu3 H7 29.5(8) ?
Cu2 Cu3 H7 72.9(8) ?
B11 Cu3 H11 31.5(8) ?
P2 Cu3 H11 127.8(8) ?
B7 Cu3 H11 79.7(9) ?
Cu2 Cu3 H11 75.8(8) ?
H7 Cu3 H11 105.0(11) ?
C111 P1 C131 103.35(10) ?
C111 P1 C121 106.48(10) ?
C131 P1 C121 99.76(10) ?
C111 P1 Cu2 113.44(7) ?
C131 P1 Cu2 118.16(7) ?
C121 P1 Cu2 114.03(7) ?
C211 P2 C221 106.30(11) ?
C211 P2 C231 103.16(11) ?
C221 P2 C231 103.50(10) ?
C211 P2 Cu3 116.37(7) ?
C221 P2 Cu3 109.38(8) ?
C231 P2 Cu3 116.90(7) ?
B8 B3 B7 60.3(2) ?
B8 B3 B4 57.3(2) ?
B7 B3 B4 105.7(2) ?
B8 B3 Se1 111.0(2) ?
B7 B3 Se1 110.6(2) ?
B4 B3 Se1 63.29(12) ?
B8 B3 Cu2 115.3(2) ?
B7 B3 Cu2 62.45(12) ?
B4 B3 Cu2 116.5(2) ?
Se1 B3 Cu2 65.07(8) ?
B8 B3 H3 123.1(14) ?
B7 B3 H3 129.2(15) ?
B4 B3 H3 116.9(15) ?
Se1 B3 H3 112.6(14) ?
Cu2 B3 H3 115.3(15) ?
B8 B4 B9 61.1(2) ?
B8 B4 B3 58.3(2) ?
B9 B4 B3 108.1(2) ?
B8 B4 B5 105.7(2) ?
B9 B4 B5 56.6(2) ?
B3 B4 B5 109.4(2) ?
B8 B4 Se1 113.5(2) ?
B9 B4 Se1 111.9(2) ?
B3 B4 Se1 65.31(12) ?
B5 B4 Se1 62.99(12) ?
B8 B4 H4 126.4(14) ?
B9 B4 H4 124.2(14) ?
B3 B4 H4 121.3(14) ?
B5 B4 H4 120.2(14) ?
Se1 B4 H4 111.2(14) ?
B10 B5 B9 61.3(2) ?
B10 B5 B6 59.00(15) ?
B9 B5 B6 109.2(2) ?
B10 B5 B4 106.2(2) ?
B9 B5 B4 57.1(2) ?
B6 B5 B4 109.7(2) ?
B10 B5 Se1 113.4(2) ?
B9 B5 Se1 112.8(2) ?
B6 B5 Se1 64.33(11) ?
B4 B5 Se1 63.57(12) ?
B10 B5 H5 128.1(15) ?
B9 B5 H5 123.4(15) ?
B6 B5 H5 122.1(15) ?
B4 B5 H5 117.9(15) ?
Se1 B5 H5 110.0(14) ?
B11 B6 B10 59.44(14) ?
B11 B6 B5 103.6(2) ?
B10 B6 B5 56.04(15) ?
B11 B6 Se1 109.98(15) ?
B10 B6 Se1 109.8(2) ?
B5 B6 Se1 63.04(12) ?
B11 B6 Cu2 61.96(11) ?
B10 B6 Cu2 113.53(15) ?
B5 B6 Cu2 114.84(15) ?
Se1 B6 Cu2 64.98(7) ?
B11 B6 H6 131.9(18) ?
B10 B6 H6 122.7(17) ?
B5 B6 H6 115.4(17) ?
Se1 B6 H6 112.2(18) ?
Cu2 B6 H6 118.7(17) ?
B3 B7 B8 59.8(2) ?
B3 B7 B12 109.5(2) ?
B8 B7 B12 59.6(2) ?
B3 B7 B11 111.6(2) ?
B8 B7 B11 106.8(2) ?
B12 B7 B11 58.93(14) ?
B3 B7 Cu2 70.23(13) ?
B8 B7 Cu2 121.5(2) ?
B12 B7 Cu2 118.5(2) ?
B11 B7 Cu2 64.68(11) ?
B3 B7 Cu3 142.1(2) ?
B8 B7 Cu3 157.1(2) ?
B12 B7 Cu3 99.0(2) ?
B11 B7 Cu3 63.00(12) ?
Cu2 B7 Cu3 74.51(9) ?
B3 B7 H7 123.5(14) ?
B8 B7 H7 116.1(14) ?
B12 B7 H7 113.1(13) ?
B11 B7 H7 121.6(14) ?
Cu2 B7 H7 115.9(13) ?
Cu3 B7 H7 62.0(14) ?
B4 B8 B3 64.4(2) ?
B4 B8 B12 109.6(2) ?
B3 B8 B12 110.3(2) ?
B4 B8 B7 111.0(2) ?
B3 B8 B7 59.9(2) ?
B12 B8 B7 60.4(2) ?
B4 B8 B9 59.8(2) ?
B3 B8 B9 112.0(2) ?
B12 B8 B9 60.5(2) ?
B7 B8 B9 109.1(2) ?
B4 B8 H8 116.9(15) ?
B3 B8 H8 116.0(14) ?
B12 B8 H8 124.4(15) ?
B7 B8 H8 122.1(14) ?
B9 B8 H8 121.9(14) ?
B5 B9 B4 66.3(2) ?
B5 B9 B10 59.1(2) ?
B4 B9 B10 111.7(2) ?
B5 B9 B8 111.8(2) ?
B4 B9 B8 59.1(2) ?
B10 B9 B8 107.9(2) ?
B5 B9 B12 108.3(2) ?
B4 B9 B12 108.2(2) ?
B10 B9 B12 59.5(2) ?
B8 B9 B12 59.4(2) ?
B5 B9 H9 118.2(13) ?
B4 B9 H9 118.4(13) ?
B10 B9 H9 121.8(13) ?
B8 B9 H9 122.0(13) ?
B12 B9 H9 123.5(13) ?
B5 B10 B12 109.6(2) ?
B5 B10 B11 110.9(2) ?
B12 B10 B11 60.47(15) ?
B5 B10 B9 59.7(2) ?
B12 B10 B9 60.5(2) ?
B11 B10 B9 109.1(2) ?
B5 B10 B6 65.0(2) ?
B12 B10 B6 110.8(2) ?
B11 B10 B6 59.90(14) ?
B9 B10 B6 112.7(2) ?
B5 B10 H10 118.4(14) ?
B12 B10 H10 123.7(13) ?
B11 B10 H10 120.5(14) ?
B9 B10 H10 123.4(14) ?
B6 B10 H10 114.8(13) ?
B10 B11 B6 60.66(14) ?
B10 B11 B12 59.61(15) ?
B6 B11 B12 110.8(2) ?
B10 B11 B7 107.1(2) ?
B6 B11 B7 112.7(2) ?
B12 B11 B7 58.89(14) ?
B10 B11 Cu2 121.9(2) ?
B6 B11 Cu2 70.68(12) ?
B12 B11 Cu2 118.0(2) ?
B7 B11 Cu2 64.20(11) ?
B10 B11 Cu3 158.1(2) ?
B6 B11 Cu3 141.3(2) ?
B12 B11 Cu3 101.86(14) ?
B7 B11 Cu3 67.30(12) ?
Cu2 B11 Cu3 75.93(8) ?
B10 B11 H11 114.6(12) ?
B6 B11 H11 120.8(12) ?
B12 B11 H11 113.5(12) ?
B7 B11 H11 123.0(12) ?
Cu2 B11 H11 116.7(12) ?
Cu3 B11 H11 59.4(12) ?
B8 B12 B10 108.8(2) ?
B8 B12 B7 60.0(2) ?
B10 B12 B7 109.9(2) ?
B8 B12 B11 109.7(2) ?
B10 B12 B11 59.91(15) ?
B7 B12 B11 62.18(14) ?
B8 B12 B9 60.1(2) ?
B10 B12 B9 60.0(2) ?
B7 B12 B9 108.4(2) ?
B11 B12 B9 108.2(2) ?
B8 B12 H12 122.5(14) ?
B10 B12 H12 120.9(13) ?
B7 B12 H12 119.7(13) ?
B11 B12 H12 118.9(14) ?
B9 B12 H12 123.6(13) ?
C116 C111 C112 118.7(2) ?
C116 C111 P1 123.7(2) ?
C112 C111 P1 117.5(2) ?
C113 C112 C111 120.6(2) ?
C114 C113 C112 120.4(2) ?
C113 C114 C115 119.4(3) ?
C116 C115 C114 120.7(2) ?
C115 C116 C111 120.3(2) ?
C126 C121 C122 119.0(2) ?
C126 C121 P1 119.6(2) ?
C122 C121 P1 121.4(2) ?
C123 C122 C121 120.3(2) ?
C124 C123 C122 120.2(2) ?
C125 C124 C123 120.1(2) ?
C124 C125 C126 120.1(2) ?
C121 C126 C125 120.3(2) ?
C136 C131 C132 118.9(2) ?
C136 C131 P1 122.7(2) ?
C132 C131 P1 118.1(2) ?
C133 C132 C131 120.7(2) ?
C132 C133 C134 119.7(2) ?
C135 C134 C133 120.3(2) ?
C134 C135 C136 120.3(2) ?
C135 C136 C131 120.0(2) ?
C216 C211 C212 118.5(2) ?
C216 C211 P2 118.7(2) ?
C212 C211 P2 122.3(2) ?
C213 C212 C211 120.4(2) ?
C212 C213 C214 120.6(2) ?
C215 C214 C213 119.4(3) ?
C214 C215 C216 120.4(3) ?
C215 C216 C211 120.7(2) ?
C226 C221 C222 119.4(2) ?
C226 C221 P2 122.4(2) ?
C222 C221 P2 118.2(2) ?
C223 C222 C221 120.0(3) ?
C224 C223 C222 119.9(3) ?
C223 C224 C225 120.7(3) ?
C224 C225 C226 120.2(3) ?
C225 C226 C221 119.8(3) ?
C232 C231 C236 118.8(2) ?
C232 C231 P2 123.3(2) ?
C236 C231 P2 117.8(2) ?
C231 C232 C233 119.9(3) ?
C234 C233 C232 120.5(3) ?
C233 C234 C235 120.0(3) ?
C234 C235 C236 120.0(3) ?
C235 C236 C231 120.7(3) ?
Cu3 H7 B7 88.6(15) yes
Cu3 H11 B11 88.9(14) yes

loop_
_geom_bond_atom_site_label_1
_geom_bond_atom_site_label_2
_geom_bond_distance
_geom_bond_publ_flag
Se1 Cu2 2.3939(6) yes
Se1 B3 2.182(3) yes
Se1 B4 2.145(3) yes
Se1 B5 2.135(3) yes
Se1 B6 2.159(3) yes
Cu2 Cu3 2.6470(7) yes
Cu2 P1 2.1875(8) yes
Cu2 B3 2.267(3) yes
Cu2 B6 2.293(2) yes
Cu2 B7 2.136(3) yes
Cu2 B11 2.145(3) yes
Cu3 P2 2.1997(8) yes
Cu3 B7 2.234(3) yes
Cu3 H7 1.97(3) yes
Cu3 H11 1.86(2) yes
Cu3 B11 2.158(3) yes
B3 B4 1.877(4) yes
B3 B8 1.770(4) yes
B3 B7 1.771(4) yes
B3 H3 1.00(3) ?
B4 B8 1.750(4) ?
B4 B5 1.924(4) yes
B4 B9 1.763(4) yes
B4 H4 1.06(3) ?
B5 B6 1.903(4) yes
B5 B9 1.754(4) yes
B5 B10 1.743(4) yes
B5 H5 1.08(3) ?
B6 B10 1.801(4) yes
B6 B11 1.787(4) yes
B6 H6 0.90(3) ?
B7 B8 1.779(4) yes
B7 B11 1.847(4) yes
B7 B12 1.788(4) yes
B7 H7 1.10(3) ?
B8 B9 1.785(4) yes
B8 B12 1.773(4) yes
B8 H8 1.11(3) ?
B9 B10 1.782(4) yes
B9 B12 1.793(4) yes
B9 H9 1.09(3) ?
B10 B11 1.779(4) yes
B10 B12 1.774(4) yes
B10 H10 1.09(3) ?
B11 B12 1.789(4) yes
B11 H11 1.13(3) ?
B12 H12 1.11(3) ?
P1 C111 1.818(2) ?
P1 C131 1.826(2) ?
P1 C121 1.829(2) ?
P2 C211 1.817(3) ?
P2 C221 1.822(2) ?
P2 C231 1.826(2) ?
C111 C116 1.388(3) ?
C111 C112 1.394(3) ?
C112 C113 1.379(4) ?
C113 C114 1.377(3) ?
C114 C115 1.384(3) ?
C115 C116 1.378(4) ?
C121 C126 1.389(3) ?
C121 C122 1.395(3) ?
C122 C123 1.385(3) ?
C123 C124 1.381(3) ?
C124 C125 1.379(3) ?
C125 C126 1.391(3) ?
C131 C136 1.391(3) ?
C131 C132 1.394(3) ?
C132 C133 1.380(3) ?
C133 C134 1.384(3) ?
C134 C135 1.373(4) ?
C135 C136 1.390(3) ?
C211 C216 1.387(3) ?
C211 C212 1.394(3) ?
C212 C213 1.378(4) ?
C213 C214 1.380(4) ?
C214 C215 1.376(4) ?
C215 C216 1.381(4) ?
C221 C226 1.390(3) ?
C221 C222 1.391(3) ?
C222 C223 1.388(4) ?
C223 C224 1.367(4) ?
C224 C225 1.371(4) ?
C225 C226 1.384(4) ?
C231 C232 1.384(3) ?
C231 C236 1.388(3) ?
C232 C233 1.392(3) ?
C233 C234 1.369(4) ?
C234 C235 1.370(4) ?
C235 C236 1.381(4) ?
